data_7218475
loop_
_publ_author_name
'Lieffrig, Julien'
'Niassy, Arnode G.'
'Jeannin, Olivier'
'Fourmigu\'e, Marc'

_publ_section_title
;
 Halogen-bonded halide networks from chiral neutral spacers
;
_journal_issue 1
_journal_name_full CrystEngComm
_journal_page_first 50
_journal_paper_doi 10.1039/C4CE01935K
_journal_volume 17
_journal_year 2015
_chemical_formula_moiety 'C32 H12 F8 I2 O2'
_chemical_formula_sum 'C32 H12 F8 I2 O2'
_chemical_formula_weight 834.22
_chemical_name_systematic
; 
(S)-2,2'-bis(2,3,5,6-tetrafluoro-4-iodophenoxy)-1,1'-binaphthalene
;
_space_group_IT_number 29
_symmetry_cell_setting orthorhombic
_symmetry_space_group_name_Hall 'P -2ac 2a'
_symmetry_space_group_name_H-M 'P 21 c a'
_atom_sites_solution_hydrogens geom
_atom_sites_solution_primary direct
_atom_sites_solution_secondary difmap
_audit_creation_method SHELXL-97
_cell_angle_alpha 90.00
_cell_angle_beta 90.00
_cell_angle_gamma 90.00
_cell_formula_units_Z 4
_cell_length_a 8.9564(3)
_cell_length_b 13.3787(4)
_cell_length_c 23.5539(7)
_cell_measurement_reflns_used 5769
_cell_measurement_temperature 298(2)
_cell_measurement_theta_max 27.49
_cell_measurement_theta_min 3.50
_cell_volume 2822.35(15)
_computing_cell_refinement 'Dirax/lsq (Duisenberg & Schreurs, 1989-2000)'
_computing_data_collection 'Collect (Bruker AXS BV, 1997-2004)'
_computing_data_reduction 'EvalCCD (Duisenberg & Schreurs 1990-2000)'
_computing_molecular_graphics 'Ortep-3 for Windows (Farrugia, 1997)'
_computing_publication_material 'WinGX publication routines (Farrugia, 1999)'
_computing_structure_refinement 'SHELXL-97 (Sheldrick, 1997)'
_computing_structure_solution 'SIR92 (Altomare et al., 1993)'
_diffrn_ambient_temperature 298(2)
_diffrn_detector_area_resol_mean 9
_diffrn_measured_fraction_theta_full 0.997
_diffrn_measured_fraction_theta_max 0.997
_diffrn_measurement_device '95mm CCD camera on \k-goniostat'
_diffrn_measurement_device_type KappaCCD
_diffrn_measurement_method CCD
_diffrn_radiation_monochromator 'horizonally mounted graphite crystal'
_diffrn_radiation_source 'fine-focus sealed tube'
_diffrn_radiation_type MoK\a
_diffrn_radiation_wavelength 0.71073
_diffrn_reflns_av_R_equivalents 0.0602
_diffrn_reflns_av_sigmaI/netI 0.0571
_diffrn_reflns_limit_h_max 11
_diffrn_reflns_limit_h_min -11
_diffrn_reflns_limit_k_max 17
_diffrn_reflns_limit_k_min -17
_diffrn_reflns_limit_l_max 30
_diffrn_reflns_limit_l_min -30
_diffrn_reflns_number 25892
_diffrn_reflns_theta_full 27.50
_diffrn_reflns_theta_max 27.50
_diffrn_reflns_theta_min 3.50
_exptl_absorpt_coefficient_mu 2.312
_exptl_absorpt_correction_T_max 0.933
_exptl_absorpt_correction_T_min 0.648
_exptl_absorpt_correction_type multi-scan
_exptl_absorpt_process_details
;
  [Sheldrick, G.M. (2002). SADABS Bruker AXS Inc., Madison, Wisconsin, USA]
;
_exptl_crystal_colour colorless
_exptl_crystal_density_diffrn 1.963
_exptl_crystal_density_method 'not measured'
_exptl_crystal_description plate
_exptl_crystal_F_000 1592
_exptl_crystal_size_max 0.26
_exptl_crystal_size_mid 0.16
_exptl_crystal_size_min 0.03
_refine_diff_density_max 0.465
_refine_diff_density_min -0.653
_refine_diff_density_rms 0.075
_refine_ls_abs_structure_details 'Flack H D (1983), Acta Cryst. A39, 876-881'
_refine_ls_abs_structure_Flack 0.03(2)
_refine_ls_extinction_method none
_refine_ls_goodness_of_fit_ref 1.021
_refine_ls_hydrogen_treatment constr
_refine_ls_matrix_type full
_refine_ls_number_parameters 397
_refine_ls_number_reflns 6435
_refine_ls_number_restraints 1
_refine_ls_restrained_S_all 1.020
_refine_ls_R_factor_all 0.0928
_refine_ls_R_factor_gt 0.0433
_refine_ls_shift/su_max 0.000
_refine_ls_shift/su_mean 0.000
_refine_ls_structure_factor_coef Fsqd
_refine_ls_weighting_details 'calc w=1/[\s^2^(Fo^2^)+(0.0375P)^2^+2.3928P] where P=(Fo^2^+2Fc^2^)/3'
_refine_ls_weighting_scheme calc
_refine_ls_wR_factor_gt 0.0899
_refine_ls_wR_factor_ref 0.1089
_reflns_number_gt 3973
_reflns_number_total 6435
_reflns_threshold_expression >2sigma(I)
_cod_data_source_file c4ce01935k1.cif
_cod_data_source_block RR-3
_cod_depositor_comments 'Adding full bibliography for 7218474--7218479.cif.'
_cod_original_sg_symbol_H-M P21ca
_cod_database_code 7218475

loop_
_symmetry_equiv_pos_as_xyz
'x, y, z'
'x+1/2, -y, -z'
'x, -y, z+1/2'
'x+1/2, y, -z+1/2'

loop_
_atom_site_label
_atom_site_type_symbol
_atom_site_fract_x
_atom_site_fract_y
_atom_site_fract_z
_atom_site_U_iso_or_equiv
_atom_site_adp_type
_atom_site_occupancy
_atom_site_symmetry_multiplicity
_atom_site_calc_flag
_atom_site_refinement_flags
I1 I 0.34916(7) 0.92414(5) -0.242768(19) 0.0903(2) Uani 1 1 d .
I2 I 0.70513(7) 0.48742(4) 0.24895(2) 0.07469(16) Uani 1 1 d .
F1 F 0.4953(5) 0.5975(3) -0.12236(15) 0.0660(11) Uani 1 1 d .
F2 F 0.5147(6) 0.7216(3) -0.21164(17) 0.0846(13) Uani 1 1 d .
F3 F 0.1346(5) 0.9242(3) -0.13346(19) 0.0771(12) Uani 1 1 d .
F4 F 0.1202(4) 0.8032(3) -0.04357(18) 0.0678(11) Uani 1 1 d .
F5 F 0.8520(5) 0.7114(2) 0.06890(15) 0.0618(9) Uani 1 1 d .
F6 F 0.8685(5) 0.6607(3) 0.17779(15) 0.0692(11) Uani 1 1 d .
F7 F 0.4968(5) 0.4148(3) 0.14771(16) 0.0670(11) Uani 1 1 d .
F8 F 0.4777(4) 0.4708(2) 0.03892(14) 0.0579(9) Uani 1 1 d .
O1 O 0.3055(5) 0.6364(3) -0.03451(15) 0.0481(10) Uani 1 1 d .
O2 O 0.6571(5) 0.6124(3) -0.00498(17) 0.0463(10) Uani 1 1 d .
C1 C 0.3151(7) 0.6768(4) 0.0199(2) 0.0415(13) Uani 1 1 d .
C2 C 0.2126(8) 0.6378(4) 0.0589(2) 0.0490(14) Uani 1 1 d .
H2 H 0.1409 0.5924 0.0467 0.059 Uiso 1 1 calc R
C3 C 0.2166(8) 0.6652(5) 0.1135(3) 0.0549(15) Uani 1 1 d .
H3 H 0.1459 0.6403 0.1387 0.066 Uiso 1 1 calc R
C4 C 0.3278(8) 0.7317(4) 0.1330(2) 0.0451(14) Uani 1 1 d .
C5 C 0.3398(10) 0.7594(5) 0.1917(3) 0.0661(19) Uani 1 1 d .
H5 H 0.2699 0.7347 0.2173 0.079 Uiso 1 1 calc R
C6 C 0.4474(11) 0.8193(5) 0.2107(3) 0.073(2) Uani 1 1 d .
H6 H 0.4533 0.8353 0.2491 0.088 Uiso 1 1 calc R
C7 C 0.5532(10) 0.8583(5) 0.1715(3) 0.072(2) Uani 1 1 d .
H7 H 0.6301 0.8992 0.1843 0.086 Uiso 1 1 calc R
C8 C 0.5426(8) 0.8363(5) 0.1156(2) 0.0502(15) Uani 1 1 d .
H8 H 0.6109 0.8644 0.0905 0.060 Uiso 1 1 calc R
C9 C 0.4316(6) 0.7723(4) 0.0944(2) 0.0408(13) Uani 1 1 d .
C10 C 0.4255(6) 0.7430(4) 0.0356(2) 0.0362(12) Uani 1 1 d .
C11 C 0.5416(6) 0.7767(4) -0.0056(2) 0.0368(12) Uani 1 1 d .
C12 C 0.6496(6) 0.7134(4) -0.0241(2) 0.0378(13) Uani 1 1 d .
C13 C 0.7546(7) 0.7391(5) -0.0656(2) 0.0492(15) Uani 1 1 d .
H13 H 0.8265 0.6930 -0.0769 0.059 Uiso 1 1 calc R
C14 C 0.7508(7) 0.8320(5) -0.0895(3) 0.0503(15) Uani 1 1 d .
H14 H 0.8204 0.8494 -0.1170 0.060 Uiso 1 1 calc R
C15 C 0.6422(7) 0.9010(4) -0.0725(2) 0.0398(13) Uani 1 1 d .
C16 C 0.6384(8) 0.9980(5) -0.0963(3) 0.0528(16) Uani 1 1 d .
H16 H 0.7096 1.0158 -0.1232 0.063 Uiso 1 1 calc R
C17 C 0.5321(8) 1.0662(5) -0.0806(3) 0.0538(16) Uani 1 1 d .
H17 H 0.5284 1.1290 -0.0974 0.065 Uiso 1 1 calc R
C18 C 0.4287(8) 1.0390(4) -0.0385(3) 0.0511(16) Uani 1 1 d .
H18 H 0.3563 1.0848 -0.0274 0.061 Uiso 1 1 calc R
C19 C 0.4318(7) 0.9487(4) -0.0139(2) 0.0469(14) Uani 1 1 d .
H19 H 0.3629 0.9336 0.0144 0.056 Uiso 1 1 calc R
C20 C 0.5388(6) 0.8754(4) -0.0303(2) 0.0351(12) Uani 1 1 d .
C21 C 0.3125(7) 0.6995(4) -0.0804(2) 0.0430(14) Uani 1 1 d .
C22 C 0.4070(7) 0.6793(4) -0.1247(2) 0.0478(16) Uani 1 1 d .
C23 C 0.4143(7) 0.7422(5) -0.1711(2) 0.0548(17) Uani 1 1 d .
C24 C 0.3255(8) 0.8263(5) -0.1749(2) 0.0549(16) Uani 1 1 d .
C25 C 0.2265(7) 0.8437(5) -0.1316(3) 0.0512(15) Uani 1 1 d .
C26 C 0.2171(7) 0.7824(5) -0.0849(2) 0.0501(15) Uani 1 1 d .
C27 C 0.6631(6) 0.5947(4) 0.0517(2) 0.0393(13) Uani 1 1 d .
C28 C 0.7615(7) 0.6384(4) 0.0878(3) 0.0440(14) Uani 1 1 d .
C29 C 0.7696(7) 0.6111(5) 0.1438(3) 0.0488(15) Uani 1 1 d .
C30 C 0.6816(7) 0.5357(5) 0.1660(2) 0.0463(14) Uani 1 1 d .
C31 C 0.5842(7) 0.4897(4) 0.1295(3) 0.0464(15) Uani 1 1 d .
C32 C 0.5732(6) 0.5175(4) 0.0733(3) 0.0428(14) Uani 1 1 d .

loop_
_atom_site_aniso_label
_atom_site_aniso_U_11
_atom_site_aniso_U_22
_atom_site_aniso_U_33
_atom_site_aniso_U_23
_atom_site_aniso_U_13
_atom_site_aniso_U_12
I1 0.1120(5) 0.0991(4) 0.0599(3) 0.0242(3) 0.0105(4) 0.0206(4)
I2 0.0939(3) 0.0760(3) 0.0542(2) 0.0106(2) 0.0013(3) -0.0138(3)
F1 0.091(3) 0.049(2) 0.058(2) -0.0123(16) 0.003(2) 0.016(2)
F2 0.114(3) 0.085(3) 0.055(2) -0.009(2) 0.035(2) 0.022(3)
F3 0.080(3) 0.078(3) 0.074(3) 0.012(2) 0.006(2) 0.035(2)
F4 0.053(2) 0.087(3) 0.063(3) 0.007(2) 0.0134(19) 0.020(2)
F5 0.056(2) 0.060(2) 0.070(2) 0.0164(17) -0.004(2) -0.022(2)
F6 0.066(3) 0.076(3) 0.066(2) 0.0053(18) -0.017(2) -0.025(2)
F7 0.076(3) 0.054(2) 0.071(2) 0.0042(17) 0.013(2) -0.0272(19)
F8 0.067(2) 0.0446(19) 0.062(2) -0.0075(15) -0.007(2) -0.0157(18)
O1 0.062(3) 0.040(2) 0.042(2) -0.0022(16) -0.0035(19) -0.0115(19)
O2 0.056(3) 0.034(2) 0.049(2) 0.0005(18) 0.0030(19) 0.0064(19)
C1 0.043(3) 0.042(3) 0.039(3) 0.001(2) 0.005(3) 0.001(3)
C2 0.046(3) 0.055(4) 0.047(3) -0.001(3) 0.003(3) -0.007(3)
C3 0.050(4) 0.061(4) 0.054(3) 0.012(3) 0.015(3) -0.012(4)
C4 0.057(4) 0.039(3) 0.040(3) 0.003(2) 0.016(3) 0.005(3)
C5 0.098(5) 0.052(4) 0.049(3) 0.006(3) 0.026(4) -0.001(4)
C6 0.124(6) 0.060(4) 0.036(3) -0.005(3) 0.008(4) -0.016(5)
C7 0.110(6) 0.048(4) 0.057(4) -0.007(3) -0.022(4) -0.017(4)
C8 0.061(4) 0.048(4) 0.042(3) 0.002(3) 0.000(3) -0.010(3)
C9 0.043(3) 0.036(3) 0.044(3) -0.004(2) -0.004(3) 0.004(3)
C10 0.036(3) 0.035(3) 0.037(3) -0.001(2) 0.004(2) 0.001(2)
C11 0.038(3) 0.033(3) 0.039(3) -0.003(2) 0.006(3) -0.001(2)
C12 0.041(3) 0.034(3) 0.038(3) 0.001(2) 0.000(3) 0.004(3)
C13 0.040(4) 0.060(4) 0.047(3) 0.006(3) 0.012(3) 0.010(3)
C14 0.045(4) 0.060(4) 0.046(3) 0.003(3) 0.010(3) 0.000(3)
C15 0.041(3) 0.041(3) 0.037(3) 0.001(2) -0.004(3) -0.003(3)
C16 0.061(3) 0.049(4) 0.049(4) 0.011(3) 0.002(3) -0.010(3)
C17 0.076(4) 0.034(3) 0.052(4) 0.007(3) -0.002(3) 0.000(3)
C18 0.060(4) 0.035(3) 0.058(3) -0.003(3) 0.001(3) 0.011(3)
C19 0.051(4) 0.046(3) 0.044(3) -0.003(2) 0.005(3) 0.005(3)
C20 0.032(3) 0.034(3) 0.039(3) -0.002(2) -0.002(2) 0.001(2)
C21 0.044(4) 0.042(3) 0.044(3) -0.007(2) -0.009(3) -0.011(3)
C22 0.058(4) 0.043(3) 0.043(3) -0.014(3) -0.002(3) 0.001(3)
C23 0.073(5) 0.057(4) 0.035(3) -0.009(3) 0.007(3) -0.002(3)
C24 0.063(4) 0.064(4) 0.038(3) 0.002(3) -0.007(3) 0.000(4)
C25 0.051(4) 0.053(4) 0.049(3) -0.005(3) -0.011(3) 0.008(3)
C26 0.042(3) 0.070(4) 0.038(3) -0.006(3) -0.004(3) -0.005(3)
C27 0.042(3) 0.030(3) 0.045(3) -0.004(2) 0.008(3) 0.003(2)
C28 0.043(3) 0.032(3) 0.058(4) 0.003(3) 0.001(3) -0.005(3)
C29 0.047(3) 0.048(3) 0.052(3) -0.005(3) -0.003(3) -0.008(3)
C30 0.047(4) 0.050(3) 0.042(3) 0.007(2) 0.004(3) 0.005(3)
C31 0.052(4) 0.033(3) 0.055(4) 0.000(3) 0.012(3) -0.007(3)
C32 0.043(3) 0.029(3) 0.056(4) -0.009(3) -0.001(3) -0.003(3)

loop_
_atom_type_symbol
_atom_type_description
_atom_type_scat_dispersion_real
_atom_type_scat_dispersion_imag
_atom_type_scat_source
C C 0.0033 0.0016 'International Tables Vol C Tables 4.2.6.8 and 6.1.1.4'
H H 0.0000 0.0000 'International Tables Vol C Tables 4.2.6.8 and 6.1.1.4'
O O 0.0106 0.0060 'International Tables Vol C Tables 4.2.6.8 and 6.1.1.4'
F F 0.0171 0.0103 'International Tables Vol C Tables 4.2.6.8 and 6.1.1.4'
I I -0.4742 1.8119 'International Tables Vol C Tables 4.2.6.8 and 6.1.1.4'

loop_
_geom_angle_atom_site_label_1
_geom_angle_atom_site_label_2
_geom_angle_atom_site_label_3
_geom_angle
C21 O1 C1 118.8(4)
C27 O2 C12 118.6(4)
C10 C1 O1 122.7(5)
C10 C1 C2 122.3(5)
O1 C1 C2 114.7(5)
C3 C2 C1 120.8(6)
C3 C2 H2 119.6
C1 C2 H2 119.6
C2 C3 C4 120.3(6)
C2 C3 H3 119.9
C4 C3 H3 119.9
C9 C4 C3 119.9(5)
C9 C4 C5 118.2(6)
C3 C4 C5 122.0(6)
C6 C5 C4 122.3(6)
C6 C5 H5 118.8
C4 C5 H5 118.8
C5 C6 C7 119.0(6)
C5 C6 H6 120.5
C7 C6 H6 120.5
C8 C7 C6 120.4(7)
C8 C7 H7 119.8
C6 C7 H7 119.8
C7 C8 C9 121.9(6)
C7 C8 H8 119.0
C9 C8 H8 119.0
C8 C9 C4 118.2(5)
C8 C9 C10 122.4(5)
C4 C9 C10 119.4(5)
C1 C10 C9 117.4(5)
C1 C10 C11 121.4(5)
C9 C10 C11 121.0(5)
C12 C11 C20 117.0(5)
C12 C11 C10 121.1(5)
C20 C11 C10 121.8(5)
C11 C12 C13 123.4(5)
C11 C12 O2 121.6(5)
C13 C12 O2 114.9(5)
C14 C13 C12 119.6(5)
C14 C13 H13 120.2
C12 C13 H13 120.2
C13 C14 C15 120.0(5)
C13 C14 H14 120.0
C15 C14 H14 120.0
C14 C15 C20 120.0(5)
C14 C15 C16 120.6(6)
C20 C15 C16 119.3(6)
C17 C16 C15 121.4(6)
C17 C16 H16 119.3
C15 C16 H16 119.3
C16 C17 C18 118.4(6)
C16 C17 H17 120.8
C18 C17 H17 120.8
C19 C18 C17 121.7(6)
C19 C18 H18 119.2
C17 C18 H18 119.2
C18 C19 C20 121.1(6)
C18 C19 H19 119.4
C20 C19 H19 119.4
C15 C20 C19 117.9(5)
C15 C20 C11 119.9(5)
C19 C20 C11 122.2(5)
C22 C21 O1 120.4(5)
C22 C21 C26 118.2(5)
O1 C21 C26 121.2(5)
F1 C22 C21 119.3(5)
F1 C22 C23 119.8(5)
C21 C22 C23 120.8(5)
F2 C23 C24 120.6(6)
F2 C23 C22 118.1(6)
C24 C23 C22 121.3(6)
C25 C24 C23 117.7(5)
C25 C24 I1 122.0(5)
C23 C24 I1 120.3(5)
F3 C25 C24 120.3(6)
F3 C25 C26 117.5(6)
C24 C25 C26 122.2(6)
F4 C26 C25 120.0(6)
F4 C26 C21 120.3(5)
C25 C26 C21 119.6(6)
C28 C27 O2 124.5(5)
C28 C27 C32 117.5(5)
O2 C27 C32 117.6(5)
F5 C28 C27 119.9(5)
F5 C28 C29 118.6(5)
C27 C28 C29 121.5(5)
F6 C29 C28 118.0(5)
F6 C29 C30 120.1(5)
C28 C29 C30 121.9(6)
C31 C30 C29 116.8(5)
C31 C30 I2 121.2(4)
C29 C30 I2 121.8(5)
F7 C31 C30 120.3(6)
F7 C31 C32 117.9(5)
C30 C31 C32 121.8(5)
F8 C32 C31 120.2(5)
F8 C32 C27 119.5(6)
C31 C32 C27 120.4(5)

loop_
_geom_bond_atom_site_label_1
_geom_bond_atom_site_label_2
_geom_bond_distance
I1 C24 2.078(6)
I2 C30 2.068(5)
F1 C22 1.351(7)
F2 C23 1.340(7)
F3 C25 1.356(7)
F4 C26 1.333(7)
F5 C28 1.345(6)
F6 C29 1.366(7)
F7 C31 1.343(6)
F8 C32 1.334(6)
O1 C21 1.372(7)
O1 C1 1.393(6)
O2 C27 1.357(7)
O2 C12 1.425(7)
C1 C10 1.377(8)
C1 C2 1.399(8)
C2 C3 1.339(8)
C2 H2 0.9300
C3 C4 1.411(9)
C3 H3 0.9300
C4 C9 1.410(8)
C4 C5 1.435(8)
C5 C6 1.330(11)
C5 H5 0.9300
C6 C7 1.423(10)
C6 H6 0.9300
C7 C8 1.352(9)
C7 H7 0.9300
C8 C9 1.404(8)
C8 H8 0.9300
C9 C10 1.441(7)
C10 C11 1.492(7)
C11 C12 1.357(8)
C11 C20 1.443(7)
C12 C13 1.399(8)
C13 C14 1.365(8)
C13 H13 0.9300
C14 C15 1.400(8)
C14 H14 0.9300
C15 C20 1.401(8)
C15 C16 1.414(8)
C16 C17 1.370(9)
C16 H16 0.9300
C17 C18 1.405(9)
C17 H17 0.9300
C18 C19 1.341(8)
C18 H18 0.9300
C19 C20 1.425(8)
C19 H19 0.9300
C21 C22 1.371(8)
C21 C26 1.404(9)
C22 C23 1.381(9)
C23 C24 1.380(9)
C24 C25 1.370(9)
C25 C26 1.375(9)
C27 C28 1.356(8)
C27 C32 1.405(8)
C28 C29 1.371(8)
C29 C30 1.384(9)
C30 C31 1.372(8)
C31 C32 1.377(9)

loop_
_geom_torsion_atom_site_label_1
_geom_torsion_atom_site_label_2
_geom_torsion_atom_site_label_3
_geom_torsion_atom_site_label_4
_geom_torsion
C21 O1 C1 C10 -49.6(7)
C21 O1 C1 C2 136.2(6)
C10 C1 C2 C3 1.1(10)
O1 C1 C2 C3 175.4(6)
C1 C2 C3 C4 -2.0(10)
C2 C3 C4 C9 2.4(9)
C2 C3 C4 C5 -177.3(7)
C9 C4 C5 C6 -2.0(10)
C3 C4 C5 C6 177.6(7)
C4 C5 C6 C7 0.9(12)
C5 C6 C7 C8 1.2(12)
C6 C7 C8 C9 -2.1(11)
C7 C8 C9 C4 0.9(10)
C7 C8 C9 C10 -175.7(6)
C3 C4 C9 C8 -178.5(6)
C5 C4 C9 C8 1.1(8)
C3 C4 C9 C10 -1.9(8)
C5 C4 C9 C10 177.8(5)
O1 C1 C10 C9 -174.4(5)
C2 C1 C10 C9 -0.6(8)
O1 C1 C10 C11 0.8(8)
C2 C1 C10 C11 174.6(5)
C8 C9 C10 C1 177.5(6)
C4 C9 C10 C1 1.0(8)
C8 C9 C10 C11 2.3(8)
C4 C9 C10 C11 -174.2(5)
C1 C10 C11 C12 -70.4(8)
C9 C10 C11 C12 104.6(6)
C1 C10 C11 C20 105.4(6)
C9 C10 C11 C20 -79.5(7)
C20 C11 C12 C13 -0.7(9)
C10 C11 C12 C13 175.3(5)
C20 C11 C12 O2 -176.2(5)
C10 C11 C12 O2 -0.2(8)
C27 O2 C12 C11 -55.0(7)
C27 O2 C12 C13 129.1(6)
C11 C12 C13 C14 0.0(9)
O2 C12 C13 C14 175.8(5)
C12 C13 C14 C15 -0.1(9)
C13 C14 C15 C20 1.1(9)
C13 C14 C15 C16 179.1(6)
C14 C15 C16 C17 179.4(6)
C20 C15 C16 C17 -2.6(10)
C15 C16 C17 C18 2.2(10)
C16 C17 C18 C19 -0.2(10)
C17 C18 C19 C20 -1.3(9)
C14 C15 C20 C19 179.1(5)
C16 C15 C20 C19 1.0(8)
C14 C15 C20 C11 -1.8(8)
C16 C15 C20 C11 -179.9(5)
C18 C19 C20 C15 0.9(8)
C18 C19 C20 C11 -178.2(6)
C12 C11 C20 C15 1.7(8)
C10 C11 C20 C15 -174.4(5)
C12 C11 C20 C19 -179.3(5)
C10 C11 C20 C19 4.7(8)
C1 O1 C21 C22 130.8(6)
C1 O1 C21 C26 -53.2(7)
O1 C21 C22 F1 -1.1(8)
C26 C21 C22 F1 -177.2(5)
O1 C21 C22 C23 179.7(5)
C26 C21 C22 C23 3.6(8)
F1 C22 C23 F2 -2.7(9)
C21 C22 C23 F2 176.4(5)
F1 C22 C23 C24 179.9(6)
C21 C22 C23 C24 -1.0(10)
F2 C23 C24 C25 -179.1(6)
C22 C23 C24 C25 -1.9(10)
F2 C23 C24 I1 -1.3(9)
C22 C23 C24 I1 176.0(5)
C23 C24 C25 F3 -178.9(6)
I1 C24 C25 F3 3.3(8)
C23 C24 C25 C26 1.9(10)
I1 C24 C25 C26 -175.9(5)
F3 C25 C26 F4 -0.1(9)
C24 C25 C26 F4 179.1(6)
F3 C25 C26 C21 -178.5(5)
C24 C25 C26 C21 0.8(9)
C22 C21 C26 F4 178.1(5)
O1 C21 C26 F4 2.0(8)
C22 C21 C26 C25 -3.5(8)
O1 C21 C26 C25 -179.6(5)
C12 O2 C27 C28 -51.5(8)
C12 O2 C27 C32 136.3(5)
O2 C27 C28 F5 6.6(9)
C32 C27 C28 F5 178.8(5)
O2 C27 C28 C29 -174.6(5)
C32 C27 C28 C29 -2.3(9)
F5 C28 C29 F6 0.8(8)
C27 C28 C29 F6 -178.0(5)
F5 C28 C29 C30 -179.1(6)
C27 C28 C29 C30 2.1(10)
F6 C29 C30 C31 179.6(5)
C28 C29 C30 C31 -0.5(9)
F6 C29 C30 I2 -4.6(8)
C28 C29 C30 I2 175.3(5)
C29 C30 C31 F7 179.0(5)
I2 C30 C31 F7 3.1(8)
C29 C30 C31 C32 -0.6(9)
I2 C30 C31 C32 -176.5(5)
F7 C31 C32 F8 0.2(8)
C30 C31 C32 F8 179.7(5)
F7 C31 C32 C27 -179.3(5)
C30 C31 C32 C27 0.2(9)
C28 C27 C32 F8 -178.3(5)
O2 C27 C32 F8 -5.5(8)
C28 C27 C32 C31 1.2(8)
O2 C27 C32 C31 174.0(5)
